data_4315306
loop_
_publ_author_name
'In Chung'
'Daniel Holmes'
'David P. Weliky'
'Mercouri G. Kanatzidis'

_publ_contact_author_address
;
Prof. Mercouri Kanatzidis
Department of Chemistry
Northwestern University
Evanston
IL
60208
UNITED STATES OF AMERICA
;
_publ_contact_author_email m-kanatzidis@northwestern.edu
_publ_contact_author_name 'Prof. Mercouri G. Kanatzidis'
_publ_section_title
;
 [P3Se7]3-: A Phosphorus-Rich Square-Ring Selenophosphate
;
_journal_name_full 'Inorganic Chemistry'
_journal_page_first 3092
_journal_page_last 3094
_journal_paper_doi 10.1021/ic902561h
_journal_volume 49
_journal_year 2010
_chemical_formula_sum 'Cs10 P8 Se20'
_chemical_formula_weight 3156.06
_chemical_melting_point 665
_chemical_name_systematic
; 
 ? 
;
_space_group_IT_number 58
_symmetry_cell_setting orthorhombic
_symmetry_space_group_name_Hall '-P 2 2n'
_symmetry_space_group_name_H-M 'P n n m'
_atom_sites_solution_hydrogens none
_atom_sites_solution_primary direct
_atom_sites_solution_secondary difmap
_audit_creation_method SHELXL-97
_cell_angle_alpha 90.00
_cell_angle_beta 90.00
_cell_angle_gamma 90.00
_cell_formula_units_Z 2
_cell_length_a 26.5456(7)
_cell_length_b 8.0254(2)
_cell_length_c 11.9031(4)
_cell_measurement_reflns_used 17100
_cell_measurement_temperature 100(2)
_cell_measurement_theta_max 25.12
_cell_measurement_theta_min 2.86
_cell_volume 2535.83(13)
_computing_cell_refinement 'STOE X-AREA'
_computing_data_collection 'STOE X-AREA'
_computing_data_reduction 'STOE X-AREA'
_computing_molecular_graphics 'DIAMOND 3.1'
_computing_structure_refinement 'SHELXL-97 (Sheldrick, 1997)'
_computing_structure_solution 'SHELXS-97 (Sheldrick, 1990)'
_diffrn_ambient_temperature 100(2)
_diffrn_detector_area_resol_mean 6.67
_diffrn_measured_fraction_theta_full 0.998
_diffrn_measured_fraction_theta_max 0.998
_diffrn_measurement_device_type 'STOE IPDS 2T'
_diffrn_measurement_method 'radiation method'
_diffrn_radiation_monochromator 'plane graphite'
_diffrn_radiation_source 'long fine-focus sealed tube'
_diffrn_radiation_type MoK\a
_diffrn_radiation_wavelength 0.71073
_diffrn_reflns_av_R_equivalents 0.0555
_diffrn_reflns_av_sigmaI/netI 0.0263
_diffrn_reflns_limit_h_max 28
_diffrn_reflns_limit_h_min -31
_diffrn_reflns_limit_k_max 9
_diffrn_reflns_limit_k_min -8
_diffrn_reflns_limit_l_max 13
_diffrn_reflns_limit_l_min -13
_diffrn_reflns_number 15751
_diffrn_reflns_theta_full 25.12
_diffrn_reflns_theta_max 25.26
_diffrn_reflns_theta_min 1.53
_exptl_absorpt_coefficient_mu 21.711
_exptl_absorpt_correction_T_max 0.6907
_exptl_absorpt_correction_T_min 0.1342
_exptl_absorpt_correction_type integration
_exptl_crystal_colour orange
_exptl_crystal_density_diffrn 4.133
_exptl_crystal_density_method 'not measured'
_exptl_crystal_description plate
_exptl_crystal_F_000 2700
_exptl_crystal_size_max 0.167
_exptl_crystal_size_mid 0.118
_exptl_crystal_size_min 0.014
_refine_diff_density_max 0.793
_refine_diff_density_min -1.789
_refine_diff_density_rms 0.201
_refine_ls_extinction_method none
_refine_ls_goodness_of_fit_ref 1.159
_refine_ls_hydrogen_treatment none
_refine_ls_matrix_type full
_refine_ls_number_parameters 118
_refine_ls_number_reflns 2242
_refine_ls_number_restraints 0
_refine_ls_restrained_S_all 1.159
_refine_ls_R_factor_all 0.0391
_refine_ls_R_factor_gt 0.0339
_refine_ls_shift/su_max 0.000
_refine_ls_shift/su_mean 0.000
_refine_ls_structure_factor_coef Fsqd
_refine_ls_weighting_details 'calc w=1/[\s^2^(Fo^2^)+(0.0353P)^2^+19.4162P] where P=(Fo^2^+2Fc^2^)/3'
_refine_ls_weighting_scheme calc
_refine_ls_wR_factor_gt 0.0779
_refine_ls_wR_factor_ref 0.0800
_reflns_number_gt 2053
_reflns_number_total 2242
_reflns_threshold_expression >2sigma(I)
_cod_data_source_file ic902561h_si_002.cif
_cod_data_source_block Cs10P8Se20
_cod_database_code 4315306

loop_
_symmetry_equiv_pos_as_xyz
'x, y, z'
'-x, -y, z'
'x+1/2, -y+1/2, -z+1/2'
'-x+1/2, y+1/2, -z+1/2'
'-x, -y, -z'
'x, y, -z'
'-x-1/2, y-1/2, z-1/2'
'x-1/2, -y-1/2, z-1/2'

loop_
_atom_site_label
_atom_site_type_symbol
_atom_site_fract_x
_atom_site_fract_y
_atom_site_fract_z
_atom_site_U_iso_or_equiv
_atom_site_adp_type
_atom_site_occupancy
_atom_site_symmetry_multiplicity
_atom_site_calc_flag
_atom_site_refinement_flags
_atom_site_disorder_assembly
_atom_site_disorder_group
Cs1 Cs 0.19858(3) 0.04974(10) 0.0000 0.02926(19) Uani 1 2 d S . .
Cs2 Cs 0.06105(3) 0.31968(10) 0.5000 0.0315(2) Uani 1 2 d S . .
Cs3 Cs 0.0000 0.0000 0.20568(7) 0.0440(2) Uani 1 2 d S . .
Cs4A Cs 0.13487(18) 0.5567(3) 0.1991(2) 0.0272(5) Uani 0.703(13) 1 d P . .
Cs4B Cs 0.1482(2) 0.5585(8) 0.2124(5) 0.0272(5) Uani 0.297(13) 1 d P . .
Se1 Se 0.33164(5) 0.07504(14) 0.0000 0.0268(3) Uani 1 2 d S . .
Se2 Se 0.43654(4) 0.36675(17) 0.0000 0.0298(3) Uani 1 2 d S . .
Se3 Se 0.36973(3) 0.60952(11) 0.24157(7) 0.0285(2) Uani 1 1 d . . .
Se4 Se 0.25918(3) 0.34160(10) 0.21464(7) 0.0308(2) Uani 1 1 d . . .
Se5 Se 0.28674(5) 0.65956(14) 0.0000 0.0293(3) Uani 1 2 d S . .
Se6 Se 0.07615(5) 0.27681(18) 0.0000 0.0356(3) Uani 1 2 d S . .
Se7 Se 0.06525(5) 0.76099(17) 0.0000 0.0380(3) Uani 1 2 d S . .
Se8 Se 0.0000 0.5000 0.22927(10) 0.0454(4) Uani 1 2 d S . .
P1 P 0.35711(11) 0.3276(4) 0.0000 0.0229(6) Uani 1 2 d S . .
P2 P 0.31732(7) 0.4828(3) 0.13535(17) 0.0227(4) Uani 1 1 d . . .
P3 P 0.0028(3) 0.3837(10) -0.0535(6) 0.0162(14) Uani 0.25 1 d P . .
P4 P -0.0342(3) 0.4925(10) -0.0548(7) 0.0205(16) Uani 0.25 1 d P . .

loop_
_atom_site_aniso_label
_atom_site_aniso_U_11
_atom_site_aniso_U_22
_atom_site_aniso_U_33
_atom_site_aniso_U_23
_atom_site_aniso_U_13
_atom_site_aniso_U_12
Cs1 0.0305(4) 0.0293(4) 0.0279(4) 0.000 0.000 0.0014(3)
Cs2 0.0250(4) 0.0370(4) 0.0324(4) 0.000 0.000 -0.0029(3)
Cs3 0.0215(4) 0.0774(7) 0.0330(4) 0.000 0.000 -0.0026(4)
Cs4A 0.0248(14) 0.0308(3) 0.0258(6) 0.0010(4) -0.0072(7) -0.0026(7)
Cs4B 0.0248(14) 0.0308(3) 0.0258(6) 0.0010(4) -0.0072(7) -0.0026(7)
Se1 0.0314(6) 0.0190(6) 0.0299(6) 0.000 0.000 0.0034(5)
Se2 0.0202(6) 0.0384(7) 0.0307(6) 0.000 0.000 0.0060(5)
Se3 0.0224(4) 0.0330(5) 0.0300(4) -0.0073(4) 0.0021(3) -0.0014(4)
Se4 0.0313(5) 0.0235(4) 0.0374(5) -0.0036(3) 0.0120(4) -0.0047(4)
Se5 0.0348(7) 0.0186(6) 0.0345(6) 0.000 0.000 0.0063(5)
Se6 0.0277(6) 0.0414(8) 0.0378(7) 0.000 0.000 0.0133(6)
Se7 0.0309(7) 0.0335(7) 0.0495(8) 0.000 0.000 -0.0141(6)
Se8 0.0466(8) 0.0731(11) 0.0165(5) 0.000 0.000 -0.0097(8)
P1 0.0222(14) 0.0203(15) 0.0262(14) 0.000 0.000 0.0039(12)
P2 0.0218(10) 0.0180(10) 0.0283(10) -0.0004(8) 0.0024(8) -0.0001(8)
P3 0.014(3) 0.023(4) 0.012(3) 0.000(3) -0.004(3) 0.001(3)
P4 0.022(4) 0.021(4) 0.018(3) -0.004(3) 0.002(3) 0.001(4)

loop_
_atom_type_symbol
_atom_type_description
_atom_type_scat_dispersion_real
_atom_type_scat_dispersion_imag
_atom_type_scat_source
Cs Cs -0.3680 2.1192 'International Tables Vol C Tables 4.2.6.8 and 6.1.1.4'
P P 0.1023 0.0942 'International Tables Vol C Tables 4.2.6.8 and 6.1.1.4'
Se Se -0.0929 2.2259 'International Tables Vol C Tables 4.2.6.8 and 6.1.1.4'

loop_
_geom_angle_atom_site_label_1
_geom_angle_atom_site_label_2
_geom_angle_atom_site_label_3
_geom_angle
_geom_angle_site_symmetry_1
_geom_angle_site_symmetry_3
_geom_angle_publ_flag
Se1 Cs1 Se3 119.663(18) . 4_545 ?
Se1 Cs1 Se3 119.662(17) . 7_655 ?
Se3 Cs1 Se3 117.25(3) 4_545 7_655 ?
Se1 Cs1 Se6 147.43(4) . . ?
Se3 Cs1 Se6 59.724(17) 4_545 . ?
Se3 Cs1 Se6 59.724(17) 7_655 . ?
Se1 Cs1 Se4 62.91(2) . . ?
Se3 Cs1 Se4 63.862(19) 4_545 . ?
Se3 Cs1 Se4 134.52(3) 7_655 . ?
Se6 Cs1 Se4 93.87(3) . . ?
Se1 Cs1 Se4 62.90(2) . 6 ?
Se3 Cs1 Se4 134.52(3) 4_545 6 ?
Se3 Cs1 Se4 63.862(19) 7_655 6 ?
Se6 Cs1 Se4 93.87(3) . 6 ?
Se4 Cs1 Se4 83.92(3) . 6 ?
Se1 Cs1 Se5 56.52(3) . 1_545 ?
Se3 Cs1 Se5 114.08(2) 4_545 1_545 ?
Se3 Cs1 Se5 114.08(2) 7_655 1_545 ?
Se6 Cs1 Se5 156.05(4) . 1_545 ?
Se4 Cs1 Se5 103.83(2) . 1_545 ?
Se4 Cs1 Se5 103.83(2) 6 1_545 ?
Se1 Cs1 Se4 74.974(19) . 4_545 ?
Se3 Cs1 Se4 57.637(18) 4_545 4_545 ?
Se3 Cs1 Se4 159.05(3) 7_655 4_545 ?
Se6 Cs1 Se4 117.044(17) . 4_545 ?
Se4 Cs1 Se4 64.185(7) . 4_545 ?
Se4 Cs1 Se4 135.65(2) 6 4_545 ?
Se5 Cs1 Se4 59.405(15) 1_545 4_545 ?
Se1 Cs1 Se4 74.974(19) . 7_655 ?
Se3 Cs1 Se4 159.05(3) 4_545 7_655 ?
Se3 Cs1 Se4 57.637(18) 7_655 7_655 ?
Se6 Cs1 Se4 117.044(17) . 7_655 ?
Se4 Cs1 Se4 135.65(2) . 7_655 ?
Se4 Cs1 Se4 64.185(7) 6 7_655 ?
Se5 Cs1 Se4 59.405(15) 1_545 7_655 ?
Se4 Cs1 Se4 118.72(3) 4_545 7_655 ?
Se1 Cs1 Se7 150.08(3) . 1_545 ?
Se3 Cs1 Se7 69.62(2) 4_545 1_545 ?
Se3 Cs1 Se7 69.62(2) 7_655 1_545 ?
Se6 Cs1 Se7 62.49(3) . 1_545 ?
Se4 Cs1 Se7 133.469(18) . 1_545 ?
Se4 Cs1 Se7 133.469(18) 6 1_545 ?
Se5 Cs1 Se7 93.56(3) 1_545 1_545 ?
Se4 Cs1 Se7 90.33(2) 4_545 1_545 ?
Se4 Cs1 Se7 90.33(2) 7_655 1_545 ?
Se1 Cs1 Cs4B 108.68(8) . 1_545 ?
Se3 Cs1 Cs4B 61.74(7) 4_545 1_545 ?
Se3 Cs1 Cs4B 114.38(8) 7_655 1_545 ?
Se6 Cs1 Cs4B 99.01(8) . 1_545 ?
Se4 Cs1 Cs4B 105.34(7) . 1_545 ?
Se4 Cs1 Cs4B 163.49(8) 6 1_545 ?
Se5 Cs1 Cs4B 61.04(8) 1_545 1_545 ?
Se4 Cs1 Cs4B 44.66(7) 4_545 1_545 ?
Se4 Cs1 Cs4B 100.49(7) 7_655 1_545 ?
Se7 Cs1 Cs4B 47.71(8) 1_545 1_545 ?
Se1 Cs1 Cs4B 108.68(8) . 6_545 ?
Se3 Cs1 Cs4B 114.38(8) 4_545 6_545 ?
Se3 Cs1 Cs4B 61.74(7) 7_655 6_545 ?
Se6 Cs1 Cs4B 99.01(8) . 6_545 ?
Se4 Cs1 Cs4B 163.49(8) . 6_545 ?
Se4 Cs1 Cs4B 105.34(7) 6 6_545 ?
Se5 Cs1 Cs4B 61.04(8) 1_545 6_545 ?
Se4 Cs1 Cs4B 100.49(7) 4_545 6_545 ?
Se4 Cs1 Cs4B 44.66(7) 7_655 6_545 ?
Se7 Cs1 Cs4B 47.71(8) 1_545 6_545 ?
Cs4B Cs1 Cs4B 62.54(14) 1_545 6_545 ?
Se1 Cs2 Se2 168.62(4) 7_666 3_455 ?
Se1 Cs2 Se2 124.73(4) 7_666 7_656 ?
Se2 Cs2 Se2 66.65(4) 3_455 7_656 ?
Se1 Cs2 Se3 82.36(2) 7_666 7_656 ?
Se2 Cs2 Se3 104.89(2) 3_455 7_656 ?
Se2 Cs2 Se3 63.16(2) 7_656 7_656 ?
Se1 Cs2 Se3 82.36(2) 7_666 4_545 ?
Se2 Cs2 Se3 104.89(2) 3_455 4_545 ?
Se2 Cs2 Se3 63.16(2) 7_656 4_545 ?
Se3 Cs2 Se3 98.13(3) 7_656 4_545 ?
Se1 Cs2 Se8 96.952(18) 7_666 . ?
Se2 Cs2 Se8 76.918(16) 3_455 . ?
Se2 Cs2 Se8 112.310(17) 7_656 . ?
Se3 Cs2 Se8 173.04(2) 7_656 . ?
Se3 Cs2 Se8 74.924(16) 4_545 . ?
Se1 Cs2 Se8 96.953(18) 7_666 5_566 ?
Se2 Cs2 Se8 76.918(16) 3_455 5_566 ?
Se2 Cs2 Se8 112.310(17) 7_656 5_566 ?
Se3 Cs2 Se8 74.925(16) 7_656 5_566 ?
Se3 Cs2 Se8 173.04(2) 4_545 5_566 ?
Se8 Cs2 Se8 112.02(3) . 5_566 ?
Se1 Cs2 Se5 53.38(3) 7_666 7_656 ?
Se2 Cs2 Se5 138.00(3) 3_455 7_656 ?
Se2 Cs2 Se5 71.35(3) 7_656 7_656 ?
Se3 Cs2 Se5 53.539(16) 7_656 7_656 ?
Se3 Cs2 Se5 53.539(16) 4_545 7_656 ?
Se8 Cs2 Se5 120.679(14) . 7_656 ?
Se8 Cs2 Se5 120.680(14) 5_566 7_656 ?
Se1 Cs2 Cs2 102.50(3) 7_666 5_566 ?
Se2 Cs2 Cs2 66.12(3) 3_455 5_566 ?
Se2 Cs2 Cs2 132.77(4) 7_656 5_566 ?
Se3 Cs2 Cs2 130.932(15) 7_656 5_566 ?
Se3 Cs2 Cs2 130.932(15) 4_545 5_566 ?
Se8 Cs2 Cs2 56.010(14) . 5_566 ?
Se8 Cs2 Cs2 56.010(14) 5_566 5_566 ?
Se5 Cs2 Cs2 155.88(3) 7_656 5_566 ?
Se1 Cs2 Cs4A 53.15(6) 7_666 . ?
Se2 Cs2 Cs4A 124.78(7) 3_455 . ?
Se2 Cs2 Cs4A 114.49(3) 7_656 . ?
Se3 Cs2 Cs4A 125.30(7) 7_656 . ?
Se3 Cs2 Cs4A 51.42(3) 4_545 . ?
Se8 Cs2 Cs4A 50.57(7) . . ?
Se8 Cs2 Cs4A 133.12(4) 5_566 . ?
Se5 Cs2 Cs4A 73.35(6) 7_656 . ?
Cs2 Cs2 Cs4A 92.48(5) 5_566 . ?
Se1 Cs2 Cs4A 53.15(6) 7_666 6_556 ?
Se2 Cs2 Cs4A 124.78(7) 3_455 6_556 ?
Se2 Cs2 Cs4A 114.49(3) 7_656 6_556 ?
Se3 Cs2 Cs4A 51.42(3) 7_656 6_556 ?
Se3 Cs2 Cs4A 125.30(7) 4_545 6_556 ?
Se8 Cs2 Cs4A 133.12(4) . 6_556 ?
Se8 Cs2 Cs4A 50.57(7) 5_566 6_556 ?
Se5 Cs2 Cs4A 73.34(6) 7_656 6_556 ?
Cs2 Cs2 Cs4A 92.48(5) 5_566 6_556 ?
Cs4A Cs2 Cs4A 105.36(11) . 6_556 ?
Se1 Cs2 Cs4B 48.84(8) 7_666 . ?
Se2 Cs2 Cs4B 129.52(8) 3_455 . ?
Se2 Cs2 Cs4B 114.32(8) 7_656 . ?
Se3 Cs2 Cs4B 120.59(8) 7_656 . ?
Se3 Cs2 Cs4B 51.21(8) 4_545 . ?
Se8 Cs2 Cs4B 55.39(8) . . ?
Se8 Cs2 Cs4B 132.71(8) 5_566 . ?
Se5 Cs2 Cs4B 69.11(8) 7_656 . ?
Cs2 Cs2 Cs4B 95.67(8) 5_566 . ?
Cs4A Cs2 Cs4B 4.88(5) . . ?
Cs4A Cs2 Cs4B 101.47(12) 6_556 . ?
Se7 Cs3 Se7 93.10(4) 1_545 5_565 ?
Se7 Cs3 P3 36.61(12) 1_545 5 ?
Se7 Cs3 P3 96.05(12) 5_565 5 ?
Se7 Cs3 P3 96.05(12) 1_545 6 ?
Se7 Cs3 P3 36.61(12) 5_565 6 ?
P3 Cs3 P3 119.1(2) 5 6 ?
Se7 Cs3 Se3 77.62(2) 1_545 4_545 ?
Se7 Cs3 Se3 116.93(3) 5_565 4_545 ?
P3 Cs3 Se3 108.48(12) 5 4_545 ?
P3 Cs3 Se3 81.88(12) 6 4_545 ?
Se7 Cs3 Se3 116.93(3) 1_545 3_455 ?
Se7 Cs3 Se3 77.61(2) 5_565 3_455 ?
P3 Cs3 Se3 81.88(12) 5 3_455 ?
P3 Cs3 Se3 108.48(12) 6 3_455 ?
Se3 Cs3 Se3 160.04(4) 4_545 3_455 ?
Se7 Cs3 Se6 67.70(3) 1_545 . ?
Se7 Cs3 Se6 60.69(3) 5_565 . ?
P3 Cs3 Se6 100.64(12) 5 . ?
P3 Cs3 Se6 34.38(12) 6 . ?
Se3 Cs3 Se6 58.16(2) 4_545 . ?
Se3 Cs3 Se6 138.29(3) 3_455 . ?
Se7 Cs3 Se6 60.68(3) 1_545 5 ?
Se7 Cs3 Se6 67.70(3) 5_565 5 ?
P3 Cs3 Se6 34.38(12) 5 5 ?
P3 Cs3 Se6 100.65(12) 6 5 ?
Se3 Cs3 Se6 138.29(3) 4_545 5 ?
Se3 Cs3 Se6 58.16(2) 3_455 5 ?
Se6 Cs3 Se6 101.63(3) . 5 ?
Se7 Cs3 Se8 60.69(2) 1_545 1_545 ?
Se7 Cs3 Se8 125.84(3) 5_565 1_545 ?
P3 Cs3 Se8 34.49(12) 5 1_545 ?
P3 Cs3 Se8 153.51(12) 6 1_545 ?
Se3 Cs3 Se8 103.294(15) 4_545 1_545 ?
Se3 Cs3 Se8 75.278(15) 3_455 1_545 ?
Se6 Cs3 Se8 128.03(3) . 1_545 ?
Se6 Cs3 Se8 58.14(2) 5 1_545 ?
Se7 Cs3 Se8 125.84(3) 1_545 . ?
Se7 Cs3 Se8 60.69(2) 5_565 . ?
P3 Cs3 Se8 153.51(12) 5 . ?
P3 Cs3 Se8 34.49(12) 6 . ?
Se3 Cs3 Se8 75.278(15) 4_545 . ?
Se3 Cs3 Se8 103.293(15) 3_455 . ?
Se6 Cs3 Se8 58.14(2) . . ?
Se6 Cs3 Se8 128.03(3) 5 . ?
Se8 Cs3 Se8 172.00(4) 1_545 . ?
Se7 Cs3 Se2 104.56(2) 1_545 7_656 ?
Se7 Cs3 Se2 160.70(3) 5_565 7_656 ?
P3 Cs3 Se2 102.75(12) 5 7_656 ?
P3 Cs3 Se2 131.32(12) 6 7_656 ?
Se3 Cs3 Se2 60.98(2) 4_545 7_656 ?
Se3 Cs3 Se2 100.60(3) 3_455 7_656 ?
Se6 Cs3 Se2 118.89(2) . 7_656 ?
Se6 Cs3 Se2 127.95(3) 5 7_656 ?
Se8 Cs3 Se2 71.02(3) 1_545 7_656 ?
Se8 Cs3 Se2 101.77(3) . 7_656 ?
Se7 Cs3 Se2 160.70(3) 1_545 3_455 ?
Se7 Cs3 Se2 104.56(2) 5_565 3_455 ?
P3 Cs3 Se2 131.32(12) 5 3_455 ?
P3 Cs3 Se2 102.75(12) 6 3_455 ?
Se3 Cs3 Se2 100.60(3) 4_545 3_455 ?
Se3 Cs3 Se2 60.98(2) 3_455 3_455 ?
Se6 Cs3 Se2 127.95(3) . 3_455 ?
Se6 Cs3 Se2 118.89(2) 5 3_455 ?
Se8 Cs3 Se2 101.77(3) 1_545 3_455 ?
Se8 Cs3 Se2 71.02(3) . 3_455 ?
Se2 Cs3 Se2 59.33(3) 7_656 3_455 ?
P4 Cs4A Se7 40.27(16) 5_565 . ?
P4 Cs4A Se6 38.04(15) 5_565 . ?
Se7 Cs4A Se6 67.13(9) . . ?
P4 Cs4A Se8 38.14(15) 5_565 . ?
Se7 Cs4A Se8 66.16(9) . . ?
Se6 Cs4A Se8 64.01(9) . . ?
P4 Cs4A Se3 87.42(17) 5_565 4_545 ?
Se7 Cs4A Se3 125.82(13) . 4_545 ?
Se6 Cs4A Se3 60.22(5) . 4_545 ?
Se8 Cs4A Se3 79.92(7) . 4_545 ?
P4 Cs4A Se1 136.56(17) 5_565 7_666 ?
Se7 Cs4A Se1 141.45(8) . 7_666 ?
Se6 Cs4A Se1 139.79(7) . 7_666 ?
Se8 Cs4A Se1 98.43(6) . 7_666 ?
Se3 Cs4A Se1 81.95(6) 4_545 7_666 ?
P4 Cs4A Se4 135.11(16) 5_565 . ?
Se7 Cs4A Se4 137.21(7) . . ?
Se6 Cs4A Se4 97.26(6) . . ?
Se8 Cs4A Se4 144.16(7) . . ?
Se3 Cs4A Se4 64.28(6) 4_545 . ?
Se1 Cs4A Se4 75.96(9) 7_666 . ?
P4 Cs4A Se4 147.59(17) 5_565 4 ?
Se7 Cs4A Se4 107.51(6) . 4 ?
Se6 Cs4A Se4 151.27(8) . 4 ?
Se8 Cs4A Se4 141.82(7) . 4 ?
Se3 Cs4A Se4 124.58(13) 4_545 4 ?
Se1 Cs4A Se4 62.08(8) 7_666 4 ?
Se4 Cs4A Se4 66.84(9) . 4 ?
P4 Cs4A P4 15.8(2) 5_565 2_565 ?
Se7 Cs4A P4 34.37(12) . 2_565 ?
Se6 Cs4A P4 33.62(12) . 2_565 ?
Se8 Cs4A P4 53.89(14) . 2_565 ?
Se3 Cs4A P4 91.52(14) 4_545 2_565 ?
Se1 Cs4A P4 152.32(16) 7_666 2_565 ?
Se4 Cs4A P4 125.14(13) . 2_565 ?
Se4 Cs4A P4 138.98(13) 4 2_565 ?
P4 Cs4A P3 15.65(18) 5_565 5_565 ?
Se7 Cs4A P3 33.37(12) . 5_565 ?
Se6 Cs4A P3 53.68(13) . 5_565 ?
Se8 Cs4A P3 34.01(12) . 5_565 ?
Se3 Cs4A P3 99.63(15) 4_545 5_565 ?
Se1 Cs4A P3 128.60(13) 7_666 5_565 ?
Se4 Cs4A P3 150.42(13) . 5_565 ?
Se4 Cs4A P3 135.61(13) 4 5_565 ?
P4 Cs4A P3 26.17(16) 2_565 5_565 ?
P4 Cs4A P2 127.74(17) 5_565 4 ?
Se7 Cs4A P2 95.69(6) . 4 ?
Se6 Cs4A P2 162.79(11) . 4 ?
Se8 Cs4A P2 111.01(7) . 4 ?
Se3 Cs4A P2 136.67(11) 4_545 4 ?
Se1 Cs4A P2 55.42(6) 7_666 4 ?
Se4 Cs4A P2 95.01(11) . 4 ?
Se4 Cs4A P2 30.82(4) 4 4 ?
P4 Cs4A P2 129.52(14) 2_565 4 ?
P3 Cs4A P2 112.33(13) 5_565 4 ?
P4 Cs4A P3 13.94(18) 5_565 6 ?
Se7 Cs4A P3 54.20(13) . 6 ?
Se6 Cs4A P3 32.31(11) . 6 ?
Se8 Cs4A P3 33.44(11) . 6 ?
Se3 Cs4A P3 74.00(13) 4_545 6 ?
Se1 Cs4A P3 128.45(13) 7_666 6 ?
Se4 Cs4A P3 127.84(12) . 6 ?
Se4 Cs4A P3 161.36(14) 4 6 ?
P4 Cs4A P3 25.71(15) 2_565 6 ?
P3 Cs4A P3 26.3(2) 5_565 6 ?
P2 Cs4A P3 137.15(14) 4 6 ?
Se4 Cs4B Se4 73.78(13) . 4 ?
Se4 Cs4B Se1 83.06(14) . 7_666 ?
Se4 Cs4B Se1 67.51(11) 4 7_666 ?
Se4 Cs4B P4 132.3(2) . 5_565 ?
Se4 Cs4B P4 143.8(2) 4 5_565 ?
Se1 Cs4B P4 130.6(2) 7_666 5_565 ?
Se4 Cs4B Se3 67.15(11) . 4_545 ?
Se4 Cs4B Se3 134.34(19) 4 4_545 ?
Se1 Cs4B Se3 84.85(13) 7_666 4_545 ?
P4 Cs4B Se3 81.74(18) 5_565 4_545 ?
Se4 Cs4B Se7 137.41(17) . . ?
Se4 Cs4B Se7 107.71(16) 4 . ?
Se1 Cs4B Se7 138.09(19) 7_666 . ?
P4 Cs4B Se7 36.44(14) 5_565 . ?
Se3 Cs4B Se7 116.86(16) 4_545 . ?
Se4 Cs4B Se6 97.62(15) . . ?
Se4 Cs4B Se6 153.37(18) 4 . ?
Se1 Cs4B Se6 137.62(18) 7_666 . ?
P4 Cs4B Se6 34.82(14) 5_565 . ?
Se3 Cs4B Se6 57.58(9) 4_545 . ?
Se7 Cs4B Se6 61.46(10) . . ?
Se4 Cs4B P2 103.59(16) . 4 ?
Se4 Cs4B P2 32.53(6) 4 4 ?
Se1 Cs4B P2 58.69(10) 7_666 4 ?
P4 Cs4B P2 122.1(2) 5_565 4 ?
Se3 Cs4B P2 143.49(17) 4_545 4 ?
Se7 Cs4B P2 94.13(14) . 4 ?
Se6 Cs4B P2 155.34(18) . 4 ?
Se4 Cs4B Se8 142.46(18) . . ?
Se4 Cs4B Se8 140.34(18) 4 . ?
Se1 Cs4B Se8 96.15(14) 7_666 . ?
P4 Cs4B Se8 34.46(14) 5_565 . ?
Se3 Cs4B Se8 75.38(11) 4_545 . ?
Se7 Cs4B Se8 59.98(10) . . ?
Se6 Cs4B Se8 58.45(9) . . ?
P2 Cs4B Se8 107.89(15) 4 . ?
Se4 Cs4B P1 107.15(16) . 7_666 ?
Se4 Cs4B P1 57.47(10) 4 7_666 ?
Se1 Cs4B P1 31.84(7) 7_666 7_666 ?
P4 Cs4B P1 118.3(2) 5_565 7_666 ?
Se3 Cs4B P1 113.08(15) 4_545 7_666 ?
Se7 Cs4B P1 108.68(16) . 7_666 ?
Se6 Cs4B P1 147.24(18) . 7_666 ?
P2 Cs4B P1 33.25(7) 4 7_666 ?
Se8 Cs4B P1 89.17(13) . 7_666 ?
Se4 Cs4B Cs2 102.55(14) . . ?
Se4 Cs4B Cs2 116.66(15) 4 . ?
Se1 Cs4B Cs2 49.63(8) 7_666 . ?
P4 Cs4B Cs2 85.18(17) 5_565 . ?
Se3 Cs4B Cs2 53.80(8) 4_545 . ?
Se7 Cs4B Cs2 113.13(15) . . ?
Se6 Cs4B Cs2 89.65(12) . . ?
P2 Cs4B Cs2 97.76(12) 4 . ?
Se8 Cs4B Cs2 53.72(8) . . ?
P1 Cs4B Cs2 64.61(9) 7_666 . ?
Se4 Cs4B Cs1 100.36(13) . 1_565 ?
Se4 Cs4B Cs1 53.39(8) 4 1_565 ?
Se1 Cs4B Cs1 116.06(15) 7_666 1_565 ?
P4 Cs4B Cs1 93.02(18) 5_565 1_565 ?
Se3 Cs4B Cs1 155.03(16) 4_545 1_565 ?
Se7 Cs4B Cs1 57.12(8) . 1_565 ?
Se6 Cs4B Cs1 105.54(12) . 1_565 ?
P2 Cs4B Cs1 58.59(8) 4 1_565 ?
Se8 Cs4B Cs1 113.22(14) . 1_565 ?
P1 Cs4B Cs1 90.97(12) 7_666 1_565 ?
Cs2 Cs4B Cs1 150.47(15) . 1_565 ?
P1 Se1 Cs4B 89.28(11) . 4_545 ?
P1 Se1 Cs4B 89.28(11) . 7_655 ?
Cs4B Se1 Cs4B 161.7(2) 4_545 7_655 ?
P1 Se1 Cs2 107.29(9) . 7_655 ?
Cs4B Se1 Cs2 81.53(10) 4_545 7_655 ?
Cs4B Se1 Cs2 81.53(10) 7_655 7_655 ?
P1 Se1 Cs1 111.73(9) . . ?
Cs4B Se1 Cs1 98.71(11) 4_545 . ?
Cs4B Se1 Cs1 98.71(11) 7_655 . ?
Cs2 Se1 Cs1 140.98(4) 7_655 . ?
P1 Se1 Cs4A 87.81(5) . 4_545 ?
Cs4B Se1 Cs4A 5.08(9) 4_545 4_545 ?
Cs4B Se1 Cs4A 156.77(15) 7_655 4_545 ?
Cs2 Se1 Cs4A 77.37(6) 7_655 4_545 ?
Cs1 Se1 Cs4A 103.77(7) . 4_545 ?
P1 Se1 Cs4A 87.81(5) . 7_655 ?
Cs4B Se1 Cs4A 156.77(15) 4_545 7_655 ?
Cs4B Se1 Cs4A 5.08(9) 7_655 7_655 ?
Cs2 Se1 Cs4A 77.37(6) 7_655 7_655 ?
Cs1 Se1 Cs4A 103.77(7) . 7_655 ?
Cs4A Se1 Cs4A 151.75(14) 4_545 7_655 ?
P1 Se2 Cs2 147.17(10) . 3 ?
P1 Se2 Cs2 99.48(9) . 7_665 ?
Cs2 Se2 Cs2 113.35(4) 3 7_665 ?
P1 Se2 Cs3 116.90(3) . 7_665 ?
Cs2 Se2 Cs3 74.260(18) 3 7_665 ?
Cs2 Se2 Cs3 74.18(2) 7_665 7_665 ?
P1 Se2 Cs3 116.90(3) . 3 ?
Cs2 Se2 Cs3 74.260(18) 3 3 ?
Cs2 Se2 Cs3 74.18(2) 7_665 3 ?
Cs3 Se2 Cs3 120.67(3) 7_665 3 ?
P2 Se3 Cs1 96.55(6) . 7_666 ?
P2 Se3 Cs3 127.48(6) . 3 ?
Cs1 Se3 Cs3 107.47(3) 7_666 3 ?
P2 Se3 Cs4A 123.98(10) . 4 ?
Cs1 Se3 Cs4A 87.08(4) 7_666 4 ?
Cs3 Se3 Cs4A 103.67(8) 3 4 ?
P2 Se3 Cs4B 118.03(12) . 4 ?
Cs1 Se3 Cs4B 86.44(9) 7_666 4 ?
Cs3 Se3 Cs4B 109.63(10) 3 4 ?
Cs4A Se3 Cs4B 6.08(6) 4 4 ?
P2 Se3 Cs2 94.48(6) . 7_665 ?
Cs1 Se3 Cs2 161.25(3) 7_666 7_665 ?
Cs3 Se3 Cs2 77.16(2) 3 7_665 ?
Cs4A Se3 Cs2 74.18(4) 4 7_665 ?
Cs4B Se3 Cs2 74.99(9) 4 7_665 ?
P2 Se4 Cs4B 110.40(12) . . ?
P2 Se4 Cs4B 86.91(12) . 4_545 ?
Cs4B Se4 Cs4B 161.47(10) . 4_545 ?
P2 Se4 Cs4A 111.84(7) . . ?
Cs4B Se4 Cs4A 3.82(11) . . ?
Cs4B Se4 Cs4A 161.02(11) 4_545 . ?
P2 Se4 Cs4A 84.44(7) . 4_545 ?
Cs4B Se4 Cs4A 162.49(12) . 4_545 ?
Cs4B Se4 Cs4A 3.73(11) 4_545 4_545 ?
Cs4A Se4 Cs4A 162.78(4) . 4_545 ?
P2 Se4 Cs1 109.52(6) . . ?
Cs4B Se4 Cs1 86.81(10) . . ?
Cs4B Se4 Cs1 93.70(10) 4_545 . ?
Cs4A Se4 Cs1 82.99(6) . . ?
Cs4A Se4 Cs1 97.15(5) 4_545 . ?
P2 Se4 Cs1 87.16(6) . 7_666 ?
Cs4B Se4 Cs1 92.06(10) . 7_666 ?
Cs4B Se4 Cs1 81.95(10) 4_545 7_666 ?
Cs4A Se4 Cs1 95.63(6) . 7_666 ?
Cs4A Se4 Cs1 79.07(5) 4_545 7_666 ?
Cs1 Se4 Cs1 162.59(3) . 7_666 ?
P2 Se5 P2 89.19(11) 6 . ?
P2 Se5 Cs1 134.98(5) 6 1_565 ?
P2 Se5 Cs1 134.98(5) . 1_565 ?
P2 Se5 Cs2 81.39(6) 6 7_665 ?
P2 Se5 Cs2 81.39(6) . 7_665 ?
Cs1 Se5 Cs2 109.13(3) 1_565 7_665 ?
P3 Se6 P3 33.3(4) 6 . ?
P3 Se6 P4 33.6(3) 6 5_565 ?
P3 Se6 P4 48.2(3) . 5_565 ?
P3 Se6 P4 48.2(3) 6 2_565 ?
P3 Se6 P4 33.6(3) . 2_565 ?
P4 Se6 P4 33.6(4) 5_565 2_565 ?
P3 Se6 Cs4A 87.1(2) 6 . ?
P3 Se6 Cs4A 109.0(2) . . ?
P4 Se6 Cs4A 60.9(2) 5_565 . ?
P4 Se6 Cs4A 83.8(2) 2_565 . ?
P3 Se6 Cs4A 109.0(2) 6 6 ?
P3 Se6 Cs4A 87.1(2) . 6 ?
P4 Se6 Cs4A 83.8(2) 5_565 6 ?
P4 Se6 Cs4A 60.9(2) 2_565 6 ?
Cs4A Se6 Cs4A 81.84(7) . 6 ?
P3 Se6 Cs1 162.48(19) 6 . ?
P3 Se6 Cs1 162.48(19) . . ?
P4 Se6 Cs1 146.3(2) 5_565 . ?
P4 Se6 Cs1 146.3(2) 2_565 . ?
Cs4A Se6 Cs1 85.86(7) . . ?
Cs4A Se6 Cs1 85.86(7) 6 . ?
P3 Se6 Cs3 86.9(2) 6 5 ?
P3 Se6 Cs3 65.4(2) . 5 ?
P4 Se6 Cs3 113.3(2) 5_565 5 ?
P4 Se6 Cs3 91.7(2) 2_565 5 ?
Cs4A Se6 Cs3 173.98(7) . 5 ?
Cs4A Se6 Cs3 99.60(4) 6 5 ?
Cs1 Se6 Cs3 100.06(3) . 5 ?
P3 Se6 Cs3 65.4(2) 6 . ?
P3 Se6 Cs3 86.9(2) . . ?
P4 Se6 Cs3 91.7(2) 5_565 . ?
P4 Se6 Cs3 113.3(2) 2_565 . ?
Cs4A Se6 Cs3 99.60(4) . . ?
Cs4A Se6 Cs3 173.98(7) 6 . ?
Cs1 Se6 Cs3 100.06(3) . . ?
Cs3 Se6 Cs3 78.37(3) 5 . ?
P3 Se6 Cs4B 91.2(2) 6 . ?
P3 Se6 Cs4B 113.1(2) . . ?
P4 Se6 Cs4B 65.1(2) 5_565 . ?
P4 Se6 Cs4B 87.4(2) 2_565 . ?
Cs4A Se6 Cs4B 4.18(10) . . ?
Cs4A Se6 Cs4B 81.55(7) 6 . ?
Cs1 Se6 Cs4B 81.68(10) . . ?
Cs3 Se6 Cs4B 177.96(10) 5 . ?
Cs3 Se6 Cs4B 100.32(9) . . ?
P3 Se6 Cs4B 113.1(2) 6 6 ?
P3 Se6 Cs4B 91.2(2) . 6 ?
P4 Se6 Cs4B 87.4(2) 5_565 6 ?
P4 Se6 Cs4B 65.1(2) 2_565 6 ?
Cs4A Se6 Cs4B 81.55(7) . 6 ?
Cs4A Se6 Cs4B 4.18(10) 6 6 ?
Cs1 Se6 Cs4B 81.68(10) . 6 ?
Cs3 Se6 Cs4B 100.32(9) 5 6 ?
Cs3 Se6 Cs4B 177.96(10) . 6 ?
Cs4B Se6 Cs4B 80.95(17) . 6 ?
P3 Se7 P3 33.0(4) 2_565 5_565 ?
P3 Se7 P4 47.9(3) 2_565 5_565 ?
P3 Se7 P4 33.7(3) 5_565 5_565 ?
P3 Se7 P4 33.7(3) 2_565 2_565 ?
P3 Se7 P4 47.9(3) 5_565 2_565 ?
P4 Se7 P4 33.1(4) 5_565 2_565 ?
P3 Se7 Cs4A 112.6(2) 2_565 . ?
P3 Se7 Cs4A 89.5(2) 5_565 . ?
P4 Se7 Cs4A 64.7(2) 5_565 . ?
P4 Se7 Cs4A 88.1(2) 2_565 . ?
P3 Se7 Cs4A 89.45(19) 2_565 6 ?
P3 Se7 Cs4A 112.6(2) 5_565 6 ?
P4 Se7 Cs4A 88.1(2) 5_565 6 ?
P4 Se7 Cs4A 64.7(2) 2_565 6 ?
Cs4A Se7 Cs4A 87.61(8) . 6 ?
P3 Se7 Cs3 72.0(2) 2_565 5_565 ?
P3 Se7 Cs3 94.72(19) 5_565 5_565 ?
P4 Se7 Cs3 119.9(2) 5_565 5_565 ?
P4 Se7 Cs3 96.17(19) 2_565 5_565 ?
Cs4A Se7 Cs3 175.40(8) . 5_565 ?
Cs4A Se7 Cs3 92.56(4) 6 5_565 ?
P3 Se7 Cs3 94.72(19) 2_565 1_565 ?
P3 Se7 Cs3 72.0(2) 5_565 1_565 ?
P4 Se7 Cs3 96.17(19) 5_565 1_565 ?
P4 Se7 Cs3 119.9(2) 2_565 1_565 ?
Cs4A Se7 Cs3 92.56(4) . 1_565 ?
Cs4A Se7 Cs3 175.40(8) 6 1_565 ?
Cs3 Se7 Cs3 86.90(4) 5_565 1_565 ?
P3 Se7 Cs4B 116.3(2) 2_565 . ?
P3 Se7 Cs4B 93.3(2) 5_565 . ?
P4 Se7 Cs4B 68.4(2) 5_565 . ?
P4 Se7 Cs4B 91.1(2) 2_565 . ?
Cs4A Se7 Cs4B 3.92(11) . . ?
Cs4A Se7 Cs4B 86.65(7) 6 . ?
Cs3 Se7 Cs4B 171.57(10) 5_565 . ?
Cs3 Se7 Cs4B 93.21(9) 1_565 . ?
P3 Se7 Cs4B 93.3(2) 2_565 6 ?
P3 Se7 Cs4B 116.3(2) 5_565 6 ?
P4 Se7 Cs4B 91.1(2) 5_565 6 ?
P4 Se7 Cs4B 68.4(2) 2_565 6 ?
Cs4A Se7 Cs4B 86.65(7) . 6 ?
Cs4A Se7 Cs4B 3.92(11) 6 6 ?
Cs3 Se7 Cs4B 93.22(9) 5_565 6 ?
Cs3 Se7 Cs4B 171.57(10) 1_565 6 ?
Cs4B Se7 Cs4B 85.44(19) . 6 ?
P3 Se7 Cs1 163.49(18) 2_565 1_565 ?
P3 Se7 Cs1 163.48(18) 5_565 1_565 ?
P4 Se7 Cs1 142.0(2) 5_565 1_565 ?
P4 Se7 Cs1 142.0(2) 2_565 1_565 ?
Cs4A Se7 Cs1 79.09(7) . 1_565 ?
Cs4A Se7 Cs1 79.09(7) 6 1_565 ?
Cs3 Se7 Cs1 96.43(3) 5_565 1_565 ?
Cs3 Se7 Cs1 96.43(3) 1_565 1_565 ?
Cs4B Se7 Cs1 75.17(10) . 1_565 ?
Cs4B Se7 Cs1 75.17(10) 6 1_565 ?
P4 Se8 P4 47.3(4) 5_565 6 ?
P4 Se8 P3 33.5(3) 5_565 5_565 ?
P4 Se8 P3 33.0(3) 6 5_565 ?
P4 Se8 P3 33.0(3) 5_565 6 ?
P4 Se8 P3 33.5(3) 6 6 ?
P3 Se8 P3 48.2(4) 5_565 6 ?
P4 Se8 Cs4A 107.9(2) 5_565 2_565 ?
P4 Se8 Cs4A 60.7(2) 6 2_565 ?
P3 Se8 Cs4A 85.89(19) 5_565 2_565 ?
P3 Se8 Cs4A 83.74(19) 6 2_565 ?
P4 Se8 Cs4A 60.7(2) 5_565 . ?
P4 Se8 Cs4A 107.9(2) 6 . ?
P3 Se8 Cs4A 83.74(19) 5_565 . ?
P3 Se8 Cs4A 85.88(19) 6 . ?
Cs4A Se8 Cs4A 168.63(10) 2_565 . ?
P4 Se8 Cs2 156.4(2) 5_565 5_566 ?
P4 Se8 Cs2 127.1(2) 6 5_566 ?
P3 Se8 Cs2 126.27(19) 5_565 5_566 ?
P3 Se8 Cs2 157.24(18) 6 5_566 ?
Cs4A Se8 Cs2 73.57(5) 2_565 5_566 ?
Cs4A Se8 Cs2 116.56(5) . 5_566 ?
P4 Se8 Cs2 127.1(2) 5_565 . ?
P4 Se8 Cs2 156.4(2) 6 . ?
P3 Se8 Cs2 157.23(18) 5_565 . ?
P3 Se8 Cs2 126.27(19) 6 . ?
Cs4A Se8 Cs2 116.56(5) 2_565 . ?
Cs4A Se8 Cs2 73.57(5) . . ?
Cs2 Se8 Cs2 67.98(3) 5_566 . ?
P4 Se8 Cs4B 110.7(2) 5_565 2_565 ?
P4 Se8 Cs4B 63.5(2) 6 2_565 ?
P3 Se8 Cs4B 88.2(2) 5_565 2_565 ?
P3 Se8 Cs4B 86.5(2) 6 2_565 ?
Cs4A Se8 Cs4B 2.81(10) 2_565 2_565 ?
Cs4A Se8 Cs4B 171.40(10) . 2_565 ?
Cs2 Se8 Cs4B 70.89(9) 5_566 2_565 ?
Cs2 Se8 Cs4B 114.30(9) . 2_565 ?
P4 Se8 Cs4B 63.5(2) 5_565 . ?
P4 Se8 Cs4B 110.7(2) 6 . ?
P3 Se8 Cs4B 86.4(2) 5_565 . ?
P3 Se8 Cs4B 88.2(2) 6 . ?
Cs4A Se8 Cs4B 171.40(10) 2_565 . ?
Cs4A Se8 Cs4B 2.81(10) . . ?
Cs2 Se8 Cs4B 114.30(9) 5_566 . ?
Cs2 Se8 Cs4B 70.89(9) . . ?
Cs4B Se8 Cs4B 174.19(17) 2_565 . ?
P4 Se8 Cs3 84.8(2) 5_565 1_565 ?
P4 Se8 Cs3 87.9(2) 6 1_565 ?
P3 Se8 Cs3 62.0(2) 5_565 1_565 ?
P3 Se8 Cs3 110.0(2) 6 1_565 ?
Cs4A Se8 Cs3 96.79(3) 2_565 1_565 ?
Cs4A Se8 Cs3 82.42(4) . 1_565 ?
Cs2 Se8 Cs3 71.725(18) 5_566 1_565 ?
Cs2 Se8 Cs3 115.42(3) . 1_565 ?
Cs4B Se8 Cs3 96.58(9) 2_565 1_565 ?
Cs4B Se8 Cs3 83.01(9) . 1_565 ?
P4 Se8 Cs3 87.9(2) 5_565 . ?
P4 Se8 Cs3 84.8(2) 6 . ?
P3 Se8 Cs3 110.0(2) 5_565 . ?
P3 Se8 Cs3 62.0(2) 6 . ?
Cs4A Se8 Cs3 82.41(4) 2_565 . ?
Cs4A Se8 Cs3 96.79(3) . . ?
Cs2 Se8 Cs3 115.42(3) 5_566 . ?
Cs2 Se8 Cs3 71.726(18) . . ?
Cs4B Se8 Cs3 83.01(9) 2_565 . ?
Cs4B Se8 Cs3 96.58(9) . . ?
Cs3 Se8 Cs3 172.00(4) 1_565 . ?
Se2 P1 Se1 116.92(14) . . ?
Se2 P1 P2 112.05(11) . . ?
Se1 P1 P2 111.68(11) . . ?
Se2 P1 P2 112.05(11) . 6 ?
Se1 P1 P2 111.68(11) . 6 ?
P2 P1 P2 89.22(14) . 6 ?
Se2 P1 Cs4B 96.50(11) . 4_545 ?
Se1 P1 Cs4B 58.88(9) . 4_545 ?
P2 P1 Cs4B 71.32(10) . 4_545 ?
P2 P1 Cs4B 150.11(15) 6 4_545 ?
Se2 P1 Cs4B 96.50(11) . 7_655 ?
Se1 P1 Cs4B 58.88(9) . 7_655 ?
P2 P1 Cs4B 150.11(15) . 7_655 ?
P2 P1 Cs4B 71.32(10) 6 7_655 ?
Cs4B P1 Cs4B 115.41(18) 4_545 7_655 ?
Se2 P1 Cs4A 91.50(9) . 4_545 ?
Se1 P1 Cs4A 61.60(6) . 4_545 ?
P2 P1 Cs4A 72.86(7) . 4_545 ?
P2 P1 Cs4A 154.73(13) 6 4_545 ?
Cs4B P1 Cs4A 5.02(7) 4_545 4_545 ?
Cs4B P1 Cs4A 116.56(9) 7_655 4_545 ?
Se2 P1 Cs4A 91.50(9) . 7_655 ?
Se1 P1 Cs4A 61.60(6) . 7_655 ?
P2 P1 Cs4A 154.73(13) . 7_655 ?
P2 P1 Cs4A 72.86(7) 6 7_655 ?
Cs4B P1 Cs4A 116.56(9) 4_545 7_655 ?
Cs4B P1 Cs4A 5.02(7) 7_655 7_655 ?
Cs4A P1 Cs4A 117.23(9) 4_545 7_655 ?
Se4 P2 Se3 117.50(10) . . ?
Se4 P2 P1 110.80(12) . . ?
Se3 P2 P1 111.96(11) . . ?
Se4 P2 Se5 112.51(9) . . ?
Se3 P2 Se5 110.58(9) . . ?
P1 P2 Se5 90.31(9) . . ?
Se4 P2 Cs4B 60.56(11) . 4_545 ?
Se3 P2 Cs4B 89.31(11) . 4_545 ?
P1 P2 Cs4B 75.44(11) . 4_545 ?
Se5 P2 Cs4B 158.98(12) . 4_545 ?
Se4 P2 Cs4A 64.74(8) . 4_545 ?
Se3 P2 Cs4A 84.95(9) . 4_545 ?
P1 P2 Cs4A 75.22(8) . 4_545 ?
Se5 P2 Cs4A 162.13(9) . 4_545 ?
Cs4B P2 Cs4A 4.86(8) 4_545 4_545 ?
P3 P3 P4 90.7(5) 6 2_565 ?
P3 P3 P4 90.7(5) 6 . ?
P4 P3 P4 88.3(7) 2_565 . ?
P3 P3 P4 45.2(4) 6 5_565 ?
P4 P3 P4 45.5(6) 2_565 5_565 ?
P4 P3 P4 89.3(6) . 5_565 ?
P3 P3 P4 45.6(3) 6 6 ?
P4 P3 P4 89.3(6) 2_565 6 ?
P4 P3 P4 45.1(6) . 6 ?
P4 P3 P4 59.4(5) 5_565 6 ?
P3 P3 P3 89.998(1) 6 2_565 ?
P4 P3 P3 44.5(5) 2_565 2_565 ?
P4 P3 P3 43.8(5) . 2_565 ?
P4 P3 P3 59.6(4) 5_565 2_565 ?
P4 P3 P3 59.0(4) 6 2_565 ?
P3 P3 Se6 73.33(19) 6 . ?
P4 P3 Se6 74.8(5) 2_565 . ?
P4 P3 Se6 156.2(6) . . ?
P4 P3 Se6 67.0(3) 5_565 . ?
P4 P3 Se6 116.8(4) 6 . ?
P3 P3 Se6 117.1(5) 2_565 . ?
P3 P3 Se7 73.49(18) 6 5_565 ?
P4 P3 Se7 156.7(6) 2_565 5_565 ?
P4 P3 Se7 75.2(5) . 5_565 ?
P4 P3 Se7 116.6(4) 5_565 5_565 ?
P4 P3 Se7 67.4(3) 6 5_565 ?
P3 P3 Se7 116.9(5) 2_565 5_565 ?
Se6 P3 Se7 115.2(3) . 5_565 ?
P3 P3 P3 55.8(4) 6 5_565 ?
P4 P3 P3 54.4(5) 2_565 5_565 ?
P4 P3 P3 53.8(5) . 5_565 ?
P4 P3 P3 35.5(3) 5_565 5_565 ?
P4 P3 P3 34.9(3) 6 5_565 ?
P3 P3 P3 34.2(4) 2_565 5_565 ?
Se6 P3 P3 102.4(4) . 5_565 ?
Se7 P3 P3 102.3(5) 5_565 5_565 ?
P3 P3 Se8 155.9(2) 6 5_565 ?
P4 P3 Se8 72.4(5) 2_565 5_565 ?
P4 P3 Se8 72.2(5) . 5_565 ?
P4 P3 Se8 115.9(5) 5_565 5_565 ?
P4 P3 Se8 115.4(4) 6 5_565 ?
P3 P3 Se8 65.9(2) 2_565 5_565 ?
Se6 P3 Se8 116.6(3) . 5_565 ?
Se7 P3 Se8 116.4(3) 5_565 5_565 ?
P3 P3 Se8 100.1(5) 5_565 5_565 ?
P3 P3 Cs3 120.46(12) 6 5 ?
P4 P3 Cs3 131.9(6) 2_565 5 ?
P4 P3 Cs3 123.4(5) . 5 ?
P4 P3 Cs3 146.7(4) 5_565 5 ?
P4 P3 Cs3 138.8(4) 6 5 ?
P3 P3 Cs3 149.01(15) 2_565 5 ?
Se6 P3 Cs3 80.3(2) . 5 ?
Se7 P3 Cs3 71.4(2) 5_565 5 ?
P3 P3 Cs3 173.7(5) 5_565 5 ?
Se8 P3 Cs3 83.5(2) 5_565 5 ?
P3 P3 Cs4A 115.18(11) 6 5_565 ?
P4 P3 Cs4A 118.7(5) 2_565 5_565 ?
P4 P3 Cs4A 41.1(4) . 5_565 ?
P4 P3 Cs4A 130.1(4) 5_565 5_565 ?
P4 P3 Cs4A 76.3(3) 6 5_565 ?
P3 P3 Cs4A 79.1(4) 2_565 5_565 ?
Se6 P3 Cs4A 162.6(3) . 5_565 ?
Se7 P3 Cs4A 57.18(16) 5_565 5_565 ?
P3 P3 Cs4A 94.8(4) 5_565 5_565 ?
Se8 P3 Cs4A 62.25(16) 5_565 5_565 ?
Cs3 P3 Cs4A 82.34(15) 5 5_565 ?
P3 P4 P4 89.3(5) 2_565 6 ?
P3 P4 P3 91.7(7) 2_565 . ?
P4 P4 P3 89.3(5) 6 . ?
P3 P4 P4 46.3(5) 2_565 2_565 ?
P4 P4 P4 90.0 6 2_565 ?
P3 P4 P4 45.4(5) . 2_565 ?
P3 P4 P3 44.2(6) 2_565 5_565 ?
P4 P4 P3 45.2(4) 6 5_565 ?
P3 P4 P3 90.7(6) . 5_565 ?
P4 P4 P3 60.6(4) 2_565 5_565 ?
P3 P4 P3 90.7(6) 2_565 6 ?
P4 P4 P3 45.6(3) 6 6 ?
P3 P4 P3 43.8(6) . 6 ?
P4 P4 P3 59.9(4) 2_565 6 ?
P3 P4 P3 61.4(5) 5_565 6 ?
P3 P4 P4 55.3(5) 2_565 5_565 ?
P4 P4 P4 54.3(4) 6 5_565 ?
P3 P4 P4 54.8(5) . 5_565 ?
P4 P4 P4 35.7(4) 2_565 5_565 ?
P3 P4 P4 36.0(3) 5_565 5_565 ?
P3 P4 P4 35.4(4) 6 5_565 ?
P3 P4 Se6 71.6(5) 2_565 5_565 ?
P4 P4 Se6 73.2(2) 6 5_565 ?
P3 P4 Se6 155.6(6) . 5_565 ?
P4 P4 Se6 116.0(6) 2_565 5_565 ?
P3 P4 Se6 64.9(3) 5_565 5_565 ?
P3 P4 Se6 116.8(4) 6 5_565 ?
P4 P4 Se6 100.8(5) 5_565 5_565 ?
P3 P4 Se8 74.6(5) 2_565 5_565 ?
P4 P4 Se8 156.4(2) 6 5_565 ?
P3 P4 Se8 74.3(5) . 5_565 ?
P4 P4 Se8 66.4(2) 2_565 5_565 ?
P3 P4 Se8 116.7(5) 5_565 5_565 ?
P3 P4 Se8 116.1(4) 6 5_565 ?
P4 P4 Se8 102.0(5) 5_565 5_565 ?
Se6 P4 Se8 116.1(4) 5_565 5_565 ?
P3 P4 Se7 155.4(6) 2_565 5_565 ?
P4 P4 Se7 73.5(2) 6 5_565 ?
P3 P4 Se7 71.1(5) . 5_565 ?
P4 P4 Se7 114.7(6) 2_565 5_565 ?
P3 P4 Se7 116.5(5) 5_565 5_565 ?
P3 P4 Se7 64.6(3) 6 5_565 ?
P4 P4 Se7 100.0(5) 5_565 5_565 ?
Se6 P4 Se7 117.9(3) 5_565 5_565 ?
Se8 P4 Se7 115.4(3) 5_565 5_565 ?
P3 P4 Cs4A 129.5(6) 2_565 5_565 ?
P4 P4 Cs4A 122.44(14) 6 5_565 ?
P3 P4 Cs4A 123.3(5) . 5_565 ?
P4 P4 Cs4A 147.27(16) 2_565 5_565 ?
P3 P4 Cs4A 145.6(4) 5_565 5_565 ?
P3 P4 Cs4A 139.7(4) 6 5_565 ?
P4 P4 Cs4A 175.0(6) 5_565 5_565 ?
Se6 P4 Cs4A 81.0(2) 5_565 5_565 ?
Se8 P4 Cs4A 81.1(2) 5_565 5_565 ?
Se7 P4 Cs4A 75.1(2) 5_565 5_565 ?
P3 P4 Cs4B 129.5(6) 2_565 5_565 ?
P4 P4 Cs4B 121.54(15) 6 5_565 ?
P3 P4 Cs4B 124.2(5) . 5_565 ?
P4 P4 Cs4B 148.24(17) 2_565 5_565 ?
P3 P4 Cs4B 144.6(4) 5_565 5_565 ?
P3 P4 Cs4B 139.7(4) 6 5_565 ?
P4 P4 Cs4B 174.8(5) 5_565 5_565 ?
Se6 P4 Cs4B 80.1(2) 5_565 5_565 ?
Se8 P4 Cs4B 82.0(2) 5_565 5_565 ?
Se7 P4 Cs4B 75.1(2) 5_565 5_565 ?
Cs4A P4 Cs4B 1.08(13) 5_565 5_565 ?

loop_
_geom_bond_atom_site_label_1
_geom_bond_atom_site_label_2
_geom_bond_distance
_geom_bond_site_symmetry_2
_geom_bond_publ_flag
Cs1 Se1 3.5379(14) . ?
Cs1 Se3 3.6030(9) 4_545 ?
Cs1 Se3 3.6031(9) 7_655 ?
Cs1 Se6 3.7261(15) . ?
Cs1 Se4 3.8211(10) . ?
Cs1 Se4 3.8212(10) 6 ?
Cs1 Se5 3.9092(14) 1_545 ?
Cs1 Se4 3.9478(10) 4_545 ?
Cs1 Se4 3.9478(10) 7_655 ?
Cs1 Se7 4.2307(15) 1_545 ?
Cs1 Cs4B 4.870(6) 1_545 ?
Cs1 Cs4B 4.870(6) 6_545 ?
Cs2 Se1 3.5091(14) 7_666 ?
Cs2 Se2 3.6282(13) 3_455 ?
Cs2 Se2 3.6355(16) 7_656 ?
Cs2 Se3 3.8063(10) 7_656 ?
Cs2 Se3 3.8063(10) 4_545 ?
Cs2 Se8 3.8866(11) . ?
Cs2 Se8 3.8866(11) 5_566 ?
Cs2 Se5 4.2400(15) 7_656 ?
Cs2 Cs2 4.3455(16) 5_566 ?
Cs2 Cs4A 4.504(2) . ?
Cs2 Cs4A 4.504(2) 6_556 ?
Cs2 Cs4B 4.556(6) . ?
Cs3 Se7 3.5599(12) 1_545 ?
Cs3 Se7 3.5600(12) 5_565 ?
Cs3 P3 3.574(8) 5 ?
Cs3 P3 3.574(8) 6 ?
Cs3 Se3 3.6227(8) 4_545 ?
Cs3 Se3 3.6227(8) 3_455 ?
Cs3 Se6 3.8750(12) . ?
Cs3 Se6 3.8750(12) 5 ?
Cs3 Se8 4.02251(14) 1_545 ?
Cs3 Se8 4.02251(14) . ?
Cs3 Se2 4.0317(9) 7_656 ?
Cs3 Se2 4.0317(9) 3_455 ?
Cs4A P4 3.202(10) 5_565 ?
Cs4A Se7 3.424(4) . ?
Cs4A Se6 3.618(4) . ?
Cs4A Se8 3.627(5) . ?
Cs4A Se3 3.659(2) 4_545 ?
Cs4A Se1 3.693(4) 7_666 ?
Cs4A Se4 3.729(5) . ?
Cs4A Se4 3.768(5) 4 ?
Cs4A P4 4.054(9) 2_565 ?
Cs4A P3 4.074(9) 5_565 ?
Cs4A P2 4.146(4) 4 ?
Cs4A P3 4.149(9) 6 ?
Cs4B Se4 3.421(6) . ?
Cs4B Se4 3.457(6) 4 ?
Cs4B Se1 3.468(6) 7_666 ?
Cs4B P4 3.586(10) 5_565 ?
Cs4B Se3 3.676(6) 4_545 ?
Cs4B Se7 3.726(6) . ?
Cs4B Se6 3.894(6) . ?
Cs4B P2 3.964(6) 4 ?
Cs4B Se8 3.968(6) . ?
Cs4B P1 4.050(6) 7_666 ?
Cs4B Cs1 4.870(6) 1_565 ?
Se1 P1 2.137(3) . ?
Se1 Cs4B 3.468(6) 4_545 ?
Se1 Cs4B 3.468(6) 7_655 ?
Se1 Cs2 3.5091(14) 7_655 ?
Se1 Cs4A 3.693(4) 4_545 ?
Se1 Cs4A 3.693(4) 7_655 ?
Se2 P1 2.132(3) . ?
Se2 Cs2 3.6281(13) 3 ?
Se2 Cs2 3.6355(16) 7_665 ?
Se2 Cs3 4.0316(9) 7_665 ?
Se2 Cs3 4.0317(9) 3 ?
Se3 P2 2.137(2) . ?
Se3 Cs1 3.6030(9) 7_666 ?
Se3 Cs3 3.6227(8) 3 ?
Se3 Cs4A 3.659(2) 4 ?
Se3 Cs4B 3.676(6) 4 ?
Se3 Cs2 3.8064(10) 7_665 ?
Se4 P2 2.135(2) . ?
Se4 Cs4B 3.457(6) 4_545 ?
Se4 Cs4A 3.767(5) 4_545 ?
Se4 Cs1 3.9477(10) 7_666 ?
Se5 P2 2.295(2) 6 ?
Se5 P2 2.295(2) . ?
Se5 Cs1 3.9092(14) 1_565 ?
Se5 Cs2 4.2400(15) 7_665 ?
Se6 P3 2.220(7) 6 ?
Se6 P3 2.220(7) . ?
Se6 P4 2.257(8) 5_565 ?
Se6 P4 2.257(8) 2_565 ?
Se6 Cs4A 3.618(4) 6 ?
Se6 Cs3 3.8750(12) 5 ?
Se6 Cs4B 3.894(6) 6 ?
Se7 P3 2.241(8) 2_565 ?
Se7 P3 2.241(8) 5_565 ?
Se7 P4 2.290(8) 5_565 ?
Se7 P4 2.290(8) 2_565 ?
Se7 Cs4A 3.424(4) 6 ?
Se7 Cs3 3.5600(12) 5_565 ?
Se7 Cs3 3.5600(12) 1_565 ?
Se7 Cs4B 3.726(6) 6 ?
Se7 Cs1 4.2306(15) 1_565 ?
Se8 P4 2.267(8) 5_565 ?
Se8 P4 2.267(8) 6 ?
Se8 P3 2.292(7) 5_565 ?
Se8 P3 2.292(7) 6 ?
Se8 Cs4A 3.627(5) 2_565 ?
Se8 Cs2 3.8865(11) 5_566 ?
Se8 Cs4B 3.968(6) 2_565 ?
Se8 Cs3 4.02251(14) 1_565 ?
P1 P2 2.294(3) . ?
P1 P2 2.294(3) 6 ?
P1 Cs4B 4.050(6) 4_545 ?
P1 Cs4B 4.050(6) 7_655 ?
P1 Cs4A 4.196(3) 4_545 ?
P1 Cs4A 4.196(3) 7_655 ?
P2 Cs4B 3.964(6) 4_545 ?
P2 Cs4A 4.146(4) 4_545 ?
P3 P3 1.273(14) 6 ?
P3 P4 1.296(11) 2_565 ?
P3 P4 1.314(11) . ?
P3 P4 1.828(11) 5_565 ?
P3 P4 1.840(11) 6 ?
P3 P3 1.873(16) 2_565 ?
P3 Se7 2.241(8) 5_565 ?
P3 P3 2.264(16) 5_565 ?
P3 Se8 2.292(7) 5_565 ?
P3 Cs3 3.574(8) 5 ?
P3 Cs4A 4.074(9) 5_565 ?
P4 P3 1.296(11) 2_565 ?
P4 P4 1.304(16) 6 ?
P4 P4 1.818(16) 2_565 ?
P4 P3 1.828(11) 5_565 ?
P4 P3 1.841(11) 6 ?
P4 P4 2.237(16) 5_565 ?
P4 Se6 2.257(8) 5_565 ?
P4 Se8 2.267(8) 5_565 ?
P4 Se7 2.290(8) 5_565 ?
P4 Cs4A 3.202(10) 5_565 ?
P4 Cs4B 3.586(10) 5_565 ?
